data_4343855
loop_
_publ_author_name
'Gemmill, W.R.'
'Smith, M.D.'
'zur Loye, H.C.'
'Miller, G.J.'
'Mozharivsky, Yu.A.'

_publ_section_title
;
 Crystal growth, structural transitions, and magnetic properties of the
 fluorite-related osmates Sm3 Os O7, Eu3 Os O7 and Gd3 Os O7
;
_journal_name_full 'Inorganic Chemistry'
_journal_page_first 7047
_journal_page_last 7055
_journal_volume 44
_journal_year 2005
_chemical_formula_sum 'O7 Os Sm3'
_chemical_name_systematic 'Sm3 Os O7'
_space_group_IT_number 63
_symmetry_space_group_name_Hall '-C 2c 2'
_symmetry_space_group_name_H-M 'C m c m'
_cell_angle_alpha 90
_cell_angle_beta 90
_cell_angle_gamma 90
_cell_formula_units_Z 4
_cell_length_a 10.7627
_cell_length_b 7.3772
_cell_length_c 7.4558
_cell_volume 591.980
_citation_journal_id_ASTM INOCAJ
_cod_data_source_file Gemmill_INOCAJ_2005_606.cif
_cod_data_source_block O7Os1Sm3
_cod_original_cell_volume 591.98
_cod_original_formula_sum 'O7 Os1 Sm3'
_cod_database_code 4343855

loop_
_symmetry_equiv_pos_as_xyz
x,y,z
-x,-y,z+1/2
x,-y,-z
-x,y,-z+1/2
-x,-y,-z
x,y,-z-1/2
-x,y,z
x,-y,z-1/2
x+1/2,y+1/2,z
-x+1/2,-y+1/2,z+1/2
x+1/2,-y+1/2,-z
-x+1/2,y+1/2,-z+1/2
-x+1/2,-y+1/2,-z
x+1/2,y+1/2,-z-1/2
-x+1/2,y+1/2,z
x+1/2,-y+1/2,z-1/2

loop_
_atom_site_label
_atom_site_type_symbol
_atom_site_fract_x
_atom_site_fract_y
_atom_site_fract_z
_atom_site_occupancy
_atom_site_U_iso_or_equiv
Sm1 Sm+3 0 0 0 1 0.0
Sm2 Sm+3 0.2261 0.3001 0.25 1 0.0
Os1 Os+5 0 0.5 0 1 0.0
O1 O-2 0.1274 0.3147 -0.0371 1 0.0
O3 O-2 0 0.4199 0.25 1 0.0
O2 O-2 0.1318 0.0252 0.25 1 0.0
